data_2107345
loop_
_publ_author_name
'Takeuchi, Y.'
'Ito, J.'
'Kudoh, Y.'

_publ_section_title
;
 New Series of Superstructures Based on Clinopyroxene. I. The Structure of
 the 'Enstatite-IV' Series, (Mg(x-12)/3 Sc4) (Li4/3 Si(x-4)/3) Ox, with x
 = 100, 112 or 124
;
_journal_name_full 'Acta Crystallographica B (39,1983-)'
_journal_page_first 115
_journal_page_last 125
_journal_volume 40
_journal_year 1984
_chemical_formula_sum 'Li1.16 Mg38.63 O124 Sc3.1 Si40.07'
_chemical_name_systematic '(Mg38.63 Sc3.10) (Li1.16 Si.07) Si40 O124'
_space_group_IT_number 13
_symmetry_space_group_name_Hall '-P 2ya'
_symmetry_space_group_name_H-M 'P 1 2/a 1'
_cell_angle_alpha 90
_cell_angle_beta 93.25
_cell_angle_gamma 90
_cell_formula_units_Z 1
_cell_length_a 9.429
_cell_length_b 8.748
_cell_length_c 27.038
_cell_volume 2226.640
_citation_journal_id_ASTM ASBSDK
_cod_data_source_file Takeuchi_ASBSDK_1984_1334.cif
_cod_data_source_block Li1.16Mg38.63O124Sc3.1Si40.07
_cod_original_cell_volume 2226.64
_cod_original_sg_symbol_Hall '-P 2yc (z,y,-x)'
_cod_database_code 2107345

loop_
_symmetry_equiv_pos_as_xyz
x,y,z
-x+1/2,y,-z
-x,-y,-z
x-1/2,-y,z

loop_
_atom_site_label
_atom_site_type_symbol
_atom_site_fract_x
_atom_site_fract_y
_atom_site_fract_z
_atom_site_occupancy
_atom_site_U_iso_or_equiv
O13 O-2 0.438 0.2911 0.3827 1 0.0
Mg6 Mg+2 -0.0783 0.3397 0.49175 0.96 0.0
Sc7 Sc+3 0.75 0.4879 0 0.008 0.0
O20 O-2 0.8138 0.4953 0.1445 1 0.0
Mg5 Mg+2 0.0708 0.1507 0.39459 0.836 0.0
Si5 Si+4 0.358 0.3217 0.43557 1 0.0
O12 O-2 0.478 0.0035 0.3491 1 0.0
Si10 Si+4 0.7428 0.1644 0.42474 1 0.0
O10 O-2 0.4801 0.2199 0.29 1 0.0
O1 O-2 0.5987 0.2565 0.0053 1 0.0
O25 O-2 0.7858 0.2873 0.2751 1 0.0
Mg11 Mg+2 0.5874 0.4891 0.39862 0.95 0.0
Mg4 Mg+2 0.1234 0.3519 0.29678 0.895 0.0
Li1 Li+1 0.25 0.1182 0.5 0.58 0.0
O21 O-2 1.0666 0.3453 0.1548 1 0.0
O17 O-2 0.8551 0.0013 0.0448 1 0.0
Si8 Si+4 0.8564 0.1619 0.23876 1 0.0
Mg10 Mg+2 0.6257 0.0129 0.29681 0.962 0.0
O5 O-2 0.313 0.1557 0.1396 1 0.0
O24 O-2 1.0244 0.1551 0.2531 1 0.0
O6 O-2 0.5645 0.0009 0.1534 1 0.0
Sc2 Sc+3 0.2102 0.3501 0.09887 0.087 0.0
O11 O-2 0.2276 0.161 0.334 1 0.0
Si4 Si+4 0.3994 0.1634 0.33988 1 0.0
O28 O-2 0.7359 0.1867 0.3635 1 0.0
Sc11 Sc+3 0.5874 0.4891 0.39862 0.045 0.0
Sc3 Sc+3 0.169 0.1491 0.19775 0.099 0.0
Sc6 Sc+3 -0.0783 0.3397 0.49175 0.03 0.0
Mg12 Mg+2 0.5221 -0.0031 0.49814 0.377 0.0
O31 O-2 0.6935 0.3237 0.4495 1 0.0
Si7 Si+4 0.8979 0.3381 0.14254 1 0.0
Mg3 Mg+2 0.169 0.1491 0.19775 0.897 0.0
O14 O-2 0.1889 0.3249 0.4281 1 0.0
Sc12 Sc+3 0.5221 -0.0031 0.49814 0.122 0.0
O22 O-2 0.8258 0.2282 0.1828 1 0.0
O8 O-2 0.2714 0.343 0.2374 1 0.0
Si2 Si+4 0.4837 0.1601 0.14819 1 0.0
O23 O-2 0.7697 0.0084 0.2442 1 0.0
Sc4 Sc+3 0.1234 0.3519 0.29678 0.105 0.0
Si6 Si+4 0.938 0.1599 0.04577 1 0.0
O2 O-2 0.3526 0.3449 0.0414 1 0.0
O16 O-2 0.4157 0.199 0.4757 1 0.0
Mg1 Mg+2 0.25 0.1501 0 0.902 0.0
O9 O-2 0.5213 0.4995 0.2514 1 0.0
O3 O-2 0.6046 0.4991 0.0545 1 0.0
Sc10 Sc+3 0.6257 0.0129 0.29681 0.031 0.0
Sc8 Sc+3 0.7093 0.0117 0.09877 0.017 0.0
O19 O-2 0.8627 0.2543 0.0893 1 0.0
O27 O-2 0.9734 0.3414 0.352 1 0.0
Sc1 Sc+3 0.25 0.1501 0 0.092 0.0
O30 O-2 0.9087 0.1516 0.4457 1 0.0
Mg8 Mg+2 0.7093 0.0117 0.09877 0.973 0.0
Si3 Si+4 0.4422 0.3402 0.24451 1 0.0
Si11 Si+4 0.25 0.1182 0.5 0.035 0.0
O29 O-2 0.6578 0.0174 0.4416 1 0.0
Si9 Si+4 0.8064 0.3325 0.3338 1 0.0
Si1 Si+4 0.5229 0.3403 0.05118 1 0.0
O18 O-2 1.1078 0.1541 0.0569 1 0.0
O7 O-2 0.5209 0.2737 0.1957 1 0.0
Mg9 Mg+2 0.6662 0.4891 0.19739 0.963 0.0
O15 O-2 0.4394 0.4783 0.4521 1 0.0
O26 O-2 0.7169 0.4827 0.3423 1 0.0
Sc9 Sc+3 0.6662 0.4891 0.19739 0.029 0.0
Mg2 Mg+2 0.2102 0.3501 0.09887 0.907 0.0
Mg7 Mg+2 0.75 0.4879 0 0.979 0.0
Sc5 Sc+3 0.0708 0.1507 0.39459 0.162 0.0
O4 O-2 0.5603 0.235 0.1004 1 0.0
